data_2238006
loop_
_publ_author_name
'Centore, Roberto'
'Piccialli, Vincenzo'
'Tuzi, Angela'

_publ_section_title
;
 2-(4-Methylphenyl)-6-nitro-1,3-benzoxazole
;
_journal_coeditor_code RZ5053
_journal_issue 5
_journal_name_full 'Acta Crystallographica Section E'
_journal_page_first o667
_journal_page_last o668
_journal_paper_doi 10.1107/S1600536813008970
_journal_volume 69
_journal_year 2013
_chemical_formula_iupac 'C14 H10 N2 O3'
_chemical_formula_moiety 'C14 H10 N2 O3'
_chemical_formula_sum 'C14 H10 N2 O3'
_chemical_formula_weight 254.24
_chemical_name_systematic
;
2-(4-Methylphenyl)-6-nitro-1,3-benzoxazole
;
_space_group_IT_number 61
_symmetry_cell_setting orthorhombic
_symmetry_space_group_name_Hall '-P 2ac 2ab'
_symmetry_space_group_name_H-M 'P b c a'
_atom_sites_solution_hydrogens geom
_atom_sites_solution_primary direct
_atom_sites_solution_secondary difmap
_audit_creation_method SHELXL-97
_cell_angle_alpha 90.00
_cell_angle_beta 90.00
_cell_angle_gamma 90.00
_cell_formula_units_Z 8
_cell_length_a 27.251(4)
_cell_length_b 7.4457(6)
_cell_length_c 11.990(9)
_cell_measurement_reflns_used 25
_cell_measurement_temperature 293(2)
_cell_measurement_theta_max 12.36
_cell_measurement_theta_min 12.20
_cell_volume 2432.8(19)
_computing_cell_refinement '<i>CELLFITW</i> (Centore, 2004)'
_computing_data_collection '<i>MACH3</i>/<i>PC</i> Software (Nonius, 1996)'
_computing_data_reduction 'XCAD4 (Harms & Wocadlo, 1995)'
_computing_molecular_graphics
;ORTEP-3 for Windows (Farrugia, 2012) and
<i>Mercury</i> (Macrae <i>et al.</i>, 2006)
;
_computing_publication_material 'WinGX (Farrugia, 2012)'
_computing_structure_refinement 'SHELXL97 (Sheldrick, 2008)'
_computing_structure_solution 'SIR97 (Altomare <i>et al.</i>, 1999)'
_diffrn_ambient_temperature 293(2)
_diffrn_measured_fraction_theta_full 1.000
_diffrn_measured_fraction_theta_max 1.000
_diffrn_measurement_device '\k-geometry diffractometer'
_diffrn_measurement_device_type 'Enraf--Nonius MACH3'
_diffrn_measurement_method 'non-profiled omega scans'
_diffrn_radiation_monochromator graphite
_diffrn_radiation_source 'fine-focus sealed tube'
_diffrn_radiation_type Mok\a
_diffrn_radiation_wavelength 0.71073
_diffrn_reflns_av_R_equivalents 0.0195
_diffrn_reflns_av_sigmaI/netI 0.0807
_diffrn_reflns_limit_h_max 32
_diffrn_reflns_limit_h_min -12
_diffrn_reflns_limit_k_max 8
_diffrn_reflns_limit_k_min -3
_diffrn_reflns_limit_l_max 14
_diffrn_reflns_limit_l_min -5
_diffrn_reflns_number 2968
_diffrn_reflns_theta_full 24.97
_diffrn_reflns_theta_max 24.97
_diffrn_reflns_theta_min 1.49
_diffrn_standards_decay_% 0
_diffrn_standards_interval_time 120
_diffrn_standards_number 1
_exptl_absorpt_coefficient_mu 0.100
_exptl_absorpt_correction_type none
_exptl_crystal_colour brown
_exptl_crystal_density_diffrn 1.388
_exptl_crystal_density_method 'not measured'
_exptl_crystal_description prism
_exptl_crystal_F_000 1056
_exptl_crystal_size_max 0.40
_exptl_crystal_size_mid 0.20
_exptl_crystal_size_min 0.20
_refine_diff_density_max 0.139
_refine_diff_density_min -0.193
_refine_ls_extinction_method none
_refine_ls_goodness_of_fit_ref 1.113
_refine_ls_hydrogen_treatment constr
_refine_ls_matrix_type full
_refine_ls_number_parameters 174
_refine_ls_number_reflns 2140
_refine_ls_number_restraints 0
_refine_ls_restrained_S_all 1.113
_refine_ls_R_factor_all 0.1687
_refine_ls_R_factor_gt 0.0554
_refine_ls_shift/su_max 0.000
_refine_ls_shift/su_mean 0.000
_refine_ls_structure_factor_coef Fsqd
_refine_ls_weighting_details 'calc w=1/[\s^2^(Fo^2^)+(0.0553P)^2^+0.3830P] where P=(Fo^2^+2Fc^2^)/3'
_refine_ls_weighting_scheme calc
_refine_ls_wR_factor_gt 0.1378
_refine_ls_wR_factor_ref 0.1675
_reflns_number_gt 970
_reflns_number_total 2140
_reflns_threshold_expression I>2sigma(I)
_cod_data_source_file rz5053.cif
_cod_data_source_block I
_cod_database_code 2238006
_cod_database_fobs_code 2238006

loop_
_symmetry_equiv_pos_as_xyz
'x, y, z'
'-x+1/2, -y, z+1/2'
'-x, y+1/2, -z+1/2'
'x+1/2, -y+1/2, -z'
'-x, -y, -z'
'x-1/2, y, -z-1/2'
'x, -y-1/2, z-1/2'
'-x-1/2, y-1/2, z'

loop_
_atom_site_type_symbol
_atom_site_label
_atom_site_fract_x
_atom_site_fract_y
_atom_site_fract_z
_atom_site_U_iso_or_equiv
_atom_site_adp_type
_atom_site_calc_flag
_atom_site_refinement_flags
_atom_site_occupancy
_atom_site_symmetry_multiplicity
O O1 0.05625(9) 0.1644(3) 0.0918(2) 0.0545(7) Uani d . 1 1
O O2 0.25311(13) -0.0885(6) 0.2271(3) 0.1125(14) Uani d . 1 1
O O3 0.19587(12) -0.0394(6) 0.3439(3) 0.1144(14) Uani d . 1 1
N N1 0.08562(12) 0.1994(4) -0.0827(3) 0.0614(10) Uani d . 1 1
N N2 0.21215(15) -0.0363(6) 0.2493(4) 0.0771(11) Uani d . 1 1
C C1 -0.14836(14) 0.4375(6) -0.1283(4) 0.0819(15) Uani d . 1 1
H H1A -0.1684 0.3329 -0.1391 0.123 Uiso calc PR 0.57(5) 1
H H1B -0.1477 0.5068 -0.1958 0.123 Uiso calc PR 0.57(5) 1
H H1C -0.1618 0.5090 -0.0690 0.123 Uiso calc PR 0.57(5) 1
H H1D -0.1502 0.5663 -0.1302 0.123 Uiso calc PR 0.43(5) 1
H H1E -0.1709 0.3923 -0.0735 0.123 Uiso calc PR 0.43(5) 1
H H1F -0.1568 0.3901 -0.2002 0.123 Uiso calc PR 0.43(5) 1
C C2 -0.09695(16) 0.3808(5) -0.0983(4) 0.0624(12) Uani d . 1 1
C C3 -0.05929(17) 0.3930(6) -0.1742(4) 0.0754(13) Uani d . 1 1
H H3 -0.0656 0.4411 -0.2443 0.091 Uiso calc R 1 1
C C4 -0.01233(16) 0.3358(6) -0.1496(4) 0.0710(13) Uani d . 1 1
H H4 0.0122 0.3420 -0.2035 0.085 Uiso calc R 1 1
C C5 -0.00180(14) 0.2695(5) -0.0448(3) 0.0516(10) Uani d . 1 1
C C6 -0.03907(14) 0.2611(5) 0.0325(3) 0.0621(11) Uani d . 1 1
H H6 -0.0325 0.2182 0.1038 0.074 Uiso calc R 1 1
C C7 -0.08606(15) 0.3154(6) 0.0058(4) 0.0682(13) Uani d . 1 1
H H7 -0.1107 0.3075 0.0592 0.082 Uiso calc R 1 1
C C8 0.04769(15) 0.2121(5) -0.0175(3) 0.0521(10) Uani d . 1 1
C C9 0.12336(14) 0.1393(5) -0.0134(3) 0.0548(11) Uani d . 1 1
C C10 0.17235(15) 0.1012(6) -0.0351(4) 0.0724(13) Uani d . 1 1
H H10 0.1855 0.1146 -0.1062 0.087 Uiso calc R 1 1
C C11 0.20086(14) 0.0426(6) 0.0532(4) 0.0718(13) Uani d . 1 1
H H11 0.2337 0.0139 0.0416 0.086 Uiso calc R 1 1
C C12 0.18069(14) 0.0268(6) 0.1583(4) 0.0592(11) Uani d . 1 1
C C13 0.13235(14) 0.0639(5) 0.1837(3) 0.0571(11) Uani d . 1 1
H H13 0.1194 0.0525 0.2551 0.069 Uiso calc R 1 1
C C14 0.10530(14) 0.1191(5) 0.0941(3) 0.0509(10) Uani d . 1 1

loop_
_atom_site_aniso_label
_atom_site_aniso_U_11
_atom_site_aniso_U_22
_atom_site_aniso_U_33
_atom_site_aniso_U_12
_atom_site_aniso_U_13
_atom_site_aniso_U_23
O1 0.0553(17) 0.0632(18) 0.0449(16) 0.0015(13) 0.0038(13) 0.0002(14)
O2 0.057(2) 0.171(4) 0.110(3) 0.020(2) -0.005(2) 0.013(3)
O3 0.086(2) 0.190(4) 0.068(2) 0.022(3) -0.004(2) 0.022(3)
N1 0.064(2) 0.073(3) 0.0474(19) -0.0022(18) 0.010(2) -0.0039(19)
N2 0.058(2) 0.096(3) 0.077(3) -0.006(2) -0.004(2) 0.006(3)
C1 0.073(3) 0.070(3) 0.103(4) 0.010(3) -0.024(3) -0.008(3)
C2 0.071(3) 0.051(3) 0.066(3) 0.000(2) -0.008(3) -0.011(3)
C3 0.090(3) 0.087(3) 0.049(3) 0.014(3) -0.011(3) 0.007(3)
C4 0.075(3) 0.086(3) 0.052(3) 0.009(3) 0.002(2) -0.001(3)
C5 0.060(2) 0.051(3) 0.044(2) 0.000(2) -0.002(2) -0.003(2)
C6 0.064(3) 0.073(3) 0.050(2) -0.004(3) 0.002(2) 0.004(2)
C7 0.060(3) 0.078(3) 0.067(3) -0.006(2) 0.004(2) 0.001(3)
C8 0.067(3) 0.051(3) 0.038(2) 0.000(2) -0.001(2) -0.003(2)
C9 0.058(3) 0.058(3) 0.048(2) -0.009(2) 0.008(2) -0.007(2)
C10 0.065(3) 0.093(4) 0.058(3) -0.003(3) 0.019(3) -0.001(3)
C11 0.053(3) 0.092(3) 0.070(3) -0.001(3) 0.010(2) -0.003(3)
C12 0.050(2) 0.066(3) 0.062(3) -0.003(2) -0.005(2) -0.002(2)
C13 0.059(3) 0.060(3) 0.052(3) -0.004(2) 0.005(2) -0.001(2)
C14 0.048(2) 0.051(2) 0.054(3) -0.005(2) 0.006(2) -0.005(2)

loop_
_atom_type_symbol
_atom_type_description
_atom_type_scat_dispersion_real
_atom_type_scat_dispersion_imag
_atom_type_scat_source
C C 0.0033 0.0016 'International Tables Vol C Tables 4.2.6.8 and 6.1.1.4'
H H 0.0000 0.0000 'International Tables Vol C Tables 4.2.6.8 and 6.1.1.4'
O O 0.0106 0.0060 'International Tables Vol C Tables 4.2.6.8 and 6.1.1.4'
N N 0.0061 0.0033 'International Tables Vol C Tables 4.2.6.8 and 6.1.1.4'

loop_
_geom_angle_atom_site_label_1
_geom_angle_atom_site_label_2
_geom_angle_atom_site_label_3
_geom_angle
_geom_angle_publ_flag
C8 O1 C14 104.2(3) no
C8 N1 C9 104.6(3) no
O2 N2 O3 122.3(4) no
O2 N2 C12 118.5(4) no
O3 N2 C12 119.1(4) no
C2 C1 H1A 109.5 no
C2 C1 H1B 109.5 no
H1A C1 H1B 109.5 no
C2 C1 H1C 109.5 no
H1A C1 H1C 109.5 no
H1B C1 H1C 109.5 no
C2 C1 H1D 109.5 no
H1A C1 H1D 141.1 no
H1B C1 H1D 56.3 no
H1C C1 H1D 56.3 no
C2 C1 H1E 109.5 no
H1A C1 H1E 56.3 no
H1B C1 H1E 141.1 no
H1C C1 H1E 56.3 no
H1D C1 H1E 109.5 no
C2 C1 H1F 109.5 no
H1A C1 H1F 56.3 no
H1B C1 H1F 56.3 no
H1C C1 H1F 141.1 no
H1D C1 H1F 109.5 no
H1E C1 H1F 109.5 no
C7 C2 C3 117.7(4) no
C7 C2 C1 121.1(4) no
C3 C2 C1 121.2(4) no
C2 C3 C4 122.0(4) no
C2 C3 H3 119.0 no
C4 C3 H3 119.0 no
C5 C4 C3 119.9(4) no
C5 C4 H4 120.1 no
C3 C4 H4 120.1 no
C6 C5 C4 118.4(4) no
C6 C5 C8 121.4(4) no
C4 C5 C8 120.2(4) no
C5 C6 C7 121.0(4) no
C5 C6 H6 119.5 no
C7 C6 H6 119.5 no
C2 C7 C6 121.0(4) no
C2 C7 H7 119.5 no
C6 C7 H7 119.5 no
N1 C8 O1 114.8(3) no
N1 C8 C5 128.7(4) no
O1 C8 C5 116.6(3) no
C14 C9 C10 119.5(4) no
C14 C9 N1 109.0(3) no
C10 C9 N1 131.4(4) no
C11 C10 C9 117.4(4) no
C11 C10 H10 121.3 no
C9 C10 H10 121.3 no
C12 C11 C10 120.1(4) no
C12 C11 H11 119.9 no
C10 C11 H11 119.9 no
C13 C12 C11 124.4(4) no
C13 C12 N2 117.3(4) no
C11 C12 N2 118.3(4) no
C14 C13 C12 113.7(4) no
C14 C13 H13 123.1 no
C12 C13 H13 123.1 no
C13 C14 O1 127.8(4) no
C13 C14 C9 124.8(4) no
O1 C14 C9 107.4(4) no

loop_
_geom_bond_atom_site_label_1
_geom_bond_atom_site_label_2
_geom_bond_distance
_geom_bond_publ_flag
O1 C8 1.378(4) no
O1 C14 1.379(4) no
O2 N2 1.212(4) no
O3 N2 1.218(5) no
N1 C8 1.299(4) no
N1 C9 1.396(5) no
N2 C12 1.465(5) no
C1 C2 1.506(5) no
C1 H1A 0.9600 no
C1 H1B 0.9600 no
C1 H1C 0.9600 no
C1 H1D 0.9600 no
C1 H1E 0.9600 no
C1 H1F 0.9600 no
C2 C7 1.373(6) no
C2 C3 1.375(6) no
C3 C4 1.381(6) no
C3 H3 0.9300 no
C4 C5 1.380(5) no
C4 H4 0.9300 no
C5 C6 1.376(5) no
C5 C8 1.452(5) no
C6 C7 1.381(5) no
C6 H6 0.9300 no
C7 H7 0.9300 no
C9 C14 1.387(5) no
C9 C10 1.389(5) no
C10 C11 1.383(6) no
C10 H10 0.9300 no
C11 C12 1.380(5) no
C11 H11 0.9300 no
C12 C13 1.380(5) no
C13 C14 1.366(5) no
C13 H13 0.9300 no

loop_
_geom_hbond_atom_site_label_D
_geom_hbond_atom_site_label_H
_geom_hbond_atom_site_label_A
_geom_hbond_site_symmetry_A
_geom_hbond_distance_DH
_geom_hbond_distance_HA
_geom_hbond_distance_DA
_geom_hbond_angle_DHA
_geom_hbond_publ_flag
C10 H10 O2 2_554 0.93 2.61 3.502(6) 160.0 y
C1 H1B O2 4_455 0.96 2.80 3.143(5) 102.2 y

loop_
_geom_torsion_atom_site_label_1
_geom_torsion_atom_site_label_2
_geom_torsion_atom_site_label_3
_geom_torsion_atom_site_label_4
_geom_torsion
_geom_torsion_publ_flag
C7 C2 C3 C4 2.4(7) no
C1 C2 C3 C4 -177.7(4) no
C2 C3 C4 C5 -2.1(7) no
C3 C4 C5 C6 0.5(7) no
C3 C4 C5 C8 -178.9(4) no
C4 C5 C6 C7 0.8(6) no
C8 C5 C6 C7 -179.8(4) no
C3 C2 C7 C6 -1.0(6) no
C1 C2 C7 C6 179.0(4) no
C5 C6 C7 C2 -0.6(7) no
C9 N1 C8 O1 -0.3(4) no
C9 N1 C8 C5 179.6(4) no
C14 O1 C8 N1 0.7(4) no
C14 O1 C8 C5 -179.2(3) no
C6 C5 C8 N1 174.5(4) no
C4 C5 C8 N1 -6.1(7) no
C6 C5 C8 O1 -5.6(6) no
C4 C5 C8 O1 173.8(4) no
C8 N1 C9 C14 -0.2(4) no
C8 N1 C9 C10 -179.8(4) no
C14 C9 C10 C11 0.5(6) no
N1 C9 C10 C11 -179.9(4) no
C9 C10 C11 C12 -1.1(7) no
C10 C11 C12 C13 0.8(7) no
C10 C11 C12 N2 179.8(4) no
O2 N2 C12 C13 172.0(4) no
O3 N2 C12 C13 -5.9(7) no
O2 N2 C12 C11 -7.0(7) no
O3 N2 C12 C11 175.1(5) no
C11 C12 C13 C14 0.0(6) no
N2 C12 C13 C14 -179.0(4) no
C12 C13 C14 O1 179.4(4) no
C12 C13 C14 C9 -0.6(6) no
C8 O1 C14 C13 179.2(4) no
C8 O1 C14 C9 -0.8(4) no
C10 C9 C14 C13 0.3(6) no
N1 C9 C14 C13 -179.3(3) no
C10 C9 C14 O1 -179.7(3) no
N1 C9 C14 O1 0.7(4) no
C4 C5 C8 N1 -6.1(7) no
C4 C5 C8 O1 173.8(4) no
C11 C12 N2 O3 175.1(5) no
